data_7158288
loop_
_publ_author_name
'Honnanayakanavar, Jyoti M.'
'Nanubolu, Jagadeesh Babu'
'Suresh, Surisetti'

_publ_section_title
;
 Tandem copper catalyzed regioselective <i>N</i>-arylation-amidation:
 synthesis of angularly fused dihydroimidazoquinazolinones and the
 anticancer agent TIC10/ONC201.
;
_journal_issue 39
_journal_name_full 'Organic &amp; biomolecular chemistry'
_journal_page_first 8497
_journal_page_last 8501
_journal_paper_doi 10.1039/d1ob01561c
_journal_volume 19
_journal_year 2021
_chemical_formula_moiety 'C17 H16 N4 O'
_chemical_formula_sum 'C17 H16 N4 O'
_chemical_formula_weight 292.34
_space_group_crystal_system triclinic
_space_group_IT_number 2
_space_group_name_Hall '-P 1'
_space_group_name_H-M_alt 'P -1'
_atom_sites_solution_hydrogens geom
_audit_creation_method SHELXL-2018/3
_audit_update_record
;
2020-12-03 deposited with the CCDC.	2021-09-09 downloaded from the CCDC.
;
_cell_angle_alpha 82.153(3)
_cell_angle_beta 79.194(3)
_cell_angle_gamma 71.829(3)
_cell_formula_units_Z 4
_cell_length_a 8.1289(7)
_cell_length_b 10.9783(11)
_cell_length_c 17.3875(16)
_cell_measurement_reflns_used 9977
_cell_measurement_temperature 293(2)
_cell_measurement_theta_max 30.251
_cell_measurement_theta_min 2.808
_cell_volume 1443.1(2)
_computing_cell_refinement '<i>SAINT</i> (Bruker, 2016)'
_computing_data_collection '<i>APEX3</i> (Bruker, 2016)'
_computing_data_reduction 'Bruker SAINT'
_computing_structure_refinement 'SHELXL-2018/3 (Sheldrick, 2018)'
_computing_structure_solution '<i>SHELXT</i> (Sheldrick, 2015)'
_diffrn_ambient_temperature 293(2)
_diffrn_measured_fraction_theta_full 0.999
_diffrn_measured_fraction_theta_max 0.999
_diffrn_measurement_device_type 'Bruker D8 QUEST PHOTON-100'
_diffrn_measurement_method '\w and \f'
_diffrn_radiation_type MoK\a
_diffrn_radiation_wavelength 0.71073
_diffrn_reflns_av_R_equivalents 0.0629
_diffrn_reflns_av_unetI/netI 0.0473
_diffrn_reflns_Laue_measured_fraction_full 0.999
_diffrn_reflns_Laue_measured_fraction_max 0.999
_diffrn_reflns_limit_h_max 9
_diffrn_reflns_limit_h_min -9
_diffrn_reflns_limit_k_max 13
_diffrn_reflns_limit_k_min -13
_diffrn_reflns_limit_l_max 20
_diffrn_reflns_limit_l_min -20
_diffrn_reflns_number 27376
_diffrn_reflns_point_group_measured_fraction_full 0.999
_diffrn_reflns_point_group_measured_fraction_max 0.999
_diffrn_reflns_theta_full 24.999
_diffrn_reflns_theta_max 24.999
_diffrn_reflns_theta_min 2.209
_diffrn_source microfocus
_exptl_absorpt_coefficient_mu 0.088
_exptl_absorpt_correction_T_max 0.7461
_exptl_absorpt_correction_T_min 0.6071
_exptl_absorpt_correction_type multi-scan
_exptl_absorpt_process_details 'SADABS 2014/5'
_exptl_crystal_density_diffrn 1.346
_exptl_crystal_description block
_exptl_crystal_F_000 616
_exptl_crystal_recrystallization_method 'Re-crystallisation from solvent: Chloroform'
_exptl_crystal_size_max 0.340
_exptl_crystal_size_mid 0.320
_exptl_crystal_size_min 0.260
_refine_diff_density_max 0.216
_refine_diff_density_min -0.161
_refine_diff_density_rms 0.042
_refine_ls_extinction_coef 0.026(2)
_refine_ls_extinction_expression Fc^*^=kFc[1+0.001xFc^2^\l^3^/sin(2\q)]^-1/4^
_refine_ls_extinction_method 'SHELXL-2018/3 (Sheldrick 2018)'
_refine_ls_goodness_of_fit_ref 1.035
_refine_ls_hydrogen_treatment constr
_refine_ls_matrix_type full
_refine_ls_number_parameters 400
_refine_ls_number_reflns 5081
_refine_ls_number_restraints 0
_refine_ls_restrained_S_all 1.035
_refine_ls_R_factor_all 0.0623
_refine_ls_R_factor_gt 0.0452
_refine_ls_shift/su_max 0.001
_refine_ls_shift/su_mean 0.000
_refine_ls_structure_factor_coef Fsqd
_refine_ls_weighting_details 'w=1/[\s^2^(Fo^2^)+(0.0445P)^2^+0.4552P] where P=(Fo^2^+2Fc^2^)/3'
_refine_ls_weighting_scheme calc
_refine_ls_wR_factor_gt 0.1072
_refine_ls_wR_factor_ref 0.1179
_reflns_Friedel_coverage 0.000
_reflns_number_gt 3927
_reflns_number_total 5081
_reflns_threshold_expression 'I > 2\s(I)'
_cod_data_source_file d1ob01561c2.cif
_cod_data_source_block KA825_0m
_cod_depositor_comments 'Adding full bibliography for 7158288--7158291.cif.'
_cod_database_code 7158288
_shelx_shelxl_version_number 2018/3
_shelx_space_group_comment
;
The symmetry employed for this shelxl refinement is uniquely defined
by the following loop, which should always be used as a source of
symmetry information in preference to the above space-group names.
They are only intended as comments.
;
_shelx_estimated_absorpt_t_min 0.971
_shelx_estimated_absorpt_t_max 0.978

loop_
_space_group_symop_operation_xyz
'x, y, z'
'-x, -y, -z'

loop_
_atom_site_label
_atom_site_type_symbol
_atom_site_fract_x
_atom_site_fract_y
_atom_site_fract_z
_atom_site_U_iso_or_equiv
_atom_site_adp_type
_atom_site_occupancy
_atom_site_site_symmetry_order
_atom_site_calc_flag
_atom_site_refinement_flags_posn
_atom_site_refinement_flags_adp
_atom_site_refinement_flags_occupancy
_atom_site_disorder_assembly
_atom_site_disorder_group
O1A O 0.68341(16) 0.93445(14) 0.40734(8) 0.0585(4) Uani 1 1 d . . . . .
N1A N 1.0663(3) 0.93269(18) 0.20932(11) 0.0699(5) Uani 1 1 d . . . . .
N2A N 1.18952(18) 0.82293(14) 0.43562(10) 0.0483(4) Uani 1 1 d . . . . .
N3A N 1.1097(2) 0.80116(16) 0.56731(10) 0.0568(5) Uani 1 1 d . . . . .
N4A N 0.88675(17) 0.87073(13) 0.48882(8) 0.0388(3) Uani 1 1 d . . . . .
C1A C 1.2320(3) 0.8894(2) 0.22247(15) 0.0700(7) Uani 1 1 d . . . . .
H1A H 1.319552 0.883986 0.179016 0.084 Uiso 1 1 calc R U . . .
C2A C 1.2836(3) 0.85232(19) 0.29463(14) 0.0609(6) Uani 1 1 d . . . . .
H2A H 1.401840 0.824109 0.299547 0.073 Uiso 1 1 calc R U . . .
C3A C 1.1548(2) 0.85771(16) 0.36096(12) 0.0434(4) Uani 1 1 d . . . . .
C4A C 0.9800(2) 0.90075(15) 0.34921(11) 0.0405(4) Uani 1 1 d . . . . .
C5A C 0.9453(3) 0.93783(19) 0.27273(12) 0.0558(5) Uani 1 1 d . . . . .
H5A H 0.828475 0.968535 0.265480 0.067 Uiso 1 1 calc R U . . .
C6A C 1.3599(2) 0.7761(2) 0.46314(15) 0.0617(6) Uani 1 1 d . . . . .
H6AA H 1.426243 0.837570 0.448071 0.074 Uiso 1 1 calc R U . . .
H6AB H 1.428743 0.693970 0.443473 0.074 Uiso 1 1 calc R U . . .
C7A C 1.3031(3) 0.7630(2) 0.55218(16) 0.0717(7) Uani 1 1 d . . . . .
H7AA H 1.350593 0.674861 0.572991 0.086 Uiso 1 1 calc R U . . .
H7AB H 1.345797 0.818215 0.577420 0.086 Uiso 1 1 calc R U . . .
C8A C 1.0610(2) 0.83136(15) 0.50061(11) 0.0400(4) Uani 1 1 d . . . . .
C9A C 0.8371(2) 0.90509(16) 0.41504(11) 0.0402(4) Uani 1 1 d . . . . .
C10A C 0.7547(2) 0.87073(16) 0.55898(11) 0.0428(4) Uani 1 1 d . . . . .
H10A H 0.643188 0.928989 0.547648 0.051 Uiso 1 1 calc R U . . .
H10B H 0.787727 0.903505 0.601008 0.051 Uiso 1 1 calc R U . . .
C11A C 0.7316(2) 0.73972(16) 0.58719(10) 0.0360(4) Uani 1 1 d . . . . .
C12A C 0.7826(3) 0.64206(17) 0.53747(11) 0.0490(5) Uani 1 1 d . . . . .
H12A H 0.836620 0.656058 0.486340 0.059 Uiso 1 1 calc R U . . .
C13A C 0.7550(3) 0.52396(19) 0.56235(15) 0.0634(6) Uani 1 1 d . . . . .
H13A H 0.790197 0.459214 0.528172 0.076 Uiso 1 1 calc R U . . .
C14A C 0.6762(3) 0.5029(2) 0.63688(15) 0.0674(6) Uani 1 1 d . . . . .
H14A H 0.656933 0.423747 0.653834 0.081 Uiso 1 1 calc R U . . .
C15A C 0.6249(3) 0.5987(2) 0.68729(13) 0.0592(6) Uani 1 1 d . . . . .
H15A H 0.571018 0.583334 0.738239 0.071 Uiso 1 1 calc R U . . .
C16A C 0.6519(2) 0.71817(18) 0.66375(10) 0.0435(4) Uani 1 1 d . . . . .
C17A C 0.5941(3) 0.8209(2) 0.72060(13) 0.0735(7) Uani 1 1 d . . . . .
H17A H 0.694826 0.840200 0.730949 0.110 Uiso 1 1 calc R U . . .
H17B H 0.534094 0.790741 0.768803 0.110 Uiso 1 1 calc R U . . .
H17C H 0.516671 0.897066 0.698273 0.110 Uiso 1 1 calc R U . . .
O1B O 0.17405(15) 0.30426(14) 1.01507(8) 0.0575(4) Uani 1 1 d . . . . .
N1B N 0.5561(3) 0.00038(17) 1.11030(10) 0.0637(5) Uani 1 1 d . . . . .
N2B N 0.67876(17) 0.29808(15) 0.95792(9) 0.0464(4) Uani 1 1 d . . . . .
N3B N 0.6008(2) 0.48022(17) 0.87785(10) 0.0537(4) Uani 1 1 d . . . . .
N4B N 0.37799(16) 0.39548(14) 0.94699(8) 0.0385(3) Uani 1 1 d . . . . .
C1B C 0.7205(3) 0.0068(2) 1.09062(13) 0.0664(6) Uani 1 1 d . . . . .
H1B H 0.807400 -0.058775 1.112128 0.080 Uiso 1 1 calc R U . . .
C2B C 0.7726(3) 0.1015(2) 1.04152(12) 0.0574(5) Uani 1 1 d . . . . .
H2B H 0.889726 0.099632 1.030395 0.069 Uiso 1 1 calc R U . . .
C3B C 0.6436(2) 0.20058(18) 1.00888(10) 0.0418(4) Uani 1 1 d . . . . .
C4B C 0.4699(2) 0.19917(17) 1.03005(10) 0.0394(4) Uani 1 1 d . . . . .
C5B C 0.4355(3) 0.09737(19) 1.07995(11) 0.0505(5) Uani 1 1 d . . . . .
H5B H 0.319408 0.096958 1.093157 0.061 Uiso 1 1 calc R U . . .
C6B C 0.8489(2) 0.3142(2) 0.92102(12) 0.0558(5) Uani 1 1 d . . . . .
H6BA H 0.915823 0.244493 0.888706 0.067 Uiso 1 1 calc R U . . .
H6BB H 0.917093 0.319647 0.959929 0.067 Uiso 1 1 calc R U . . .
C7B C 0.7939(3) 0.4417(2) 0.87118(14) 0.0639(6) Uani 1 1 d . . . . .
H7BA H 0.830445 0.506795 0.890139 0.077 Uiso 1 1 calc R U . . .
H7BB H 0.847463 0.431458 0.816790 0.077 Uiso 1 1 calc R U . . .
C8B C 0.5510(2) 0.39651(17) 0.92551(10) 0.0383(4) Uani 1 1 d . . . . .
C9B C 0.3278(2) 0.30104(17) 0.99834(10) 0.0391(4) Uani 1 1 d . . . . .
C10B C 0.2475(2) 0.49861(17) 0.90920(10) 0.0412(4) Uani 1 1 d . . . . .
H10C H 0.281737 0.576932 0.902838 0.049 Uiso 1 1 calc R U . . .
H10D H 0.135533 0.514035 0.943529 0.049 Uiso 1 1 calc R U . . .
C11B C 0.2249(2) 0.46991(16) 0.83008(9) 0.0360(4) Uani 1 1 d . . . . .
C12B C 0.2698(2) 0.34454(18) 0.81008(11) 0.0472(5) Uani 1 1 d . . . . .
H12B H 0.320706 0.277066 0.844793 0.057 Uiso 1 1 calc R U . . .
C13B C 0.2399(3) 0.3182(2) 0.73925(14) 0.0662(6) Uani 1 1 d . . . . .
H13B H 0.271258 0.233625 0.726383 0.079 Uiso 1 1 calc R U . . .
C14B C 0.1647(3) 0.4162(3) 0.68862(14) 0.0783(8) Uani 1 1 d . . . . .
H14B H 0.142767 0.398689 0.641315 0.094 Uiso 1 1 calc R U . . .
C15B C 0.1208(3) 0.5414(3) 0.70707(12) 0.0706(7) Uani 1 1 d . . . . .
H15B H 0.070038 0.607680 0.671644 0.085 Uiso 1 1 calc R U . . .
C16B C 0.1505(2) 0.57117(19) 0.77746(11) 0.0487(5) Uani 1 1 d . . . . .
C17B C 0.1010(3) 0.7089(2) 0.79584(16) 0.0793(7) Uani 1 1 d . . . . .
H17D H 0.203617 0.729020 0.803026 0.119 Uiso 1 1 calc R U . . .
H17E H 0.017076 0.721501 0.843079 0.119 Uiso 1 1 calc R U . . .
H17F H 0.050782 0.764119 0.753168 0.119 Uiso 1 1 calc R U . . .

loop_
_atom_site_aniso_label
_atom_site_aniso_U_11
_atom_site_aniso_U_22
_atom_site_aniso_U_33
_atom_site_aniso_U_23
_atom_site_aniso_U_13
_atom_site_aniso_U_12
O1A 0.0334(7) 0.0730(9) 0.0648(9) 0.0065(7) -0.0129(6) -0.0117(6)
N1A 0.0810(15) 0.0654(12) 0.0566(12) 0.0019(9) 0.0027(10) -0.0225(10)
N2A 0.0299(8) 0.0480(9) 0.0658(11) 0.0034(8) -0.0097(7) -0.0118(7)
N3A 0.0566(10) 0.0543(10) 0.0652(11) 0.0014(8) -0.0276(9) -0.0165(8)
N4A 0.0339(8) 0.0366(8) 0.0458(9) 0.0012(6) -0.0062(6) -0.0121(6)
C1A 0.0777(17) 0.0564(13) 0.0640(15) -0.0004(11) 0.0211(13) -0.0235(12)
C2A 0.0437(11) 0.0492(12) 0.0822(17) -0.0027(11) 0.0101(11) -0.0155(9)
C3A 0.0399(10) 0.0302(9) 0.0587(12) -0.0001(8) -0.0002(9) -0.0142(7)
C4A 0.0412(10) 0.0321(9) 0.0485(11) -0.0002(8) -0.0058(8) -0.0132(7)
C5A 0.0603(13) 0.0513(12) 0.0534(13) 0.0029(9) -0.0073(10) -0.0169(10)
C6A 0.0370(10) 0.0480(12) 0.1049(19) 0.0000(11) -0.0253(11) -0.0137(9)
C7A 0.0599(14) 0.0630(14) 0.101(2) 0.0004(13) -0.0455(13) -0.0148(11)
C8A 0.0388(10) 0.0290(9) 0.0559(12) 0.0007(8) -0.0139(9) -0.0132(7)
C9A 0.0347(9) 0.0345(9) 0.0507(11) 0.0022(8) -0.0096(8) -0.0100(7)
C10A 0.0430(10) 0.0389(10) 0.0446(10) -0.0068(8) -0.0015(8) -0.0111(8)
C11A 0.0312(8) 0.0381(9) 0.0387(10) -0.0013(7) -0.0081(7) -0.0095(7)
C12A 0.0559(12) 0.0447(11) 0.0455(11) -0.0088(9) 0.0027(9) -0.0177(9)
C13A 0.0719(14) 0.0404(11) 0.0796(16) -0.0103(11) -0.0037(12) -0.0214(10)
C14A 0.0732(15) 0.0442(12) 0.0841(17) 0.0129(12) -0.0129(13) -0.0233(11)
C15A 0.0572(12) 0.0669(14) 0.0491(12) 0.0184(11) -0.0092(10) -0.0213(10)
C16A 0.0404(10) 0.0532(11) 0.0359(10) 0.0009(8) -0.0106(8) -0.0113(8)
C17A 0.0828(17) 0.0903(17) 0.0449(12) -0.0176(12) 0.0039(11) -0.0248(14)
O1B 0.0285(7) 0.0803(10) 0.0598(9) 0.0101(7) -0.0066(6) -0.0174(6)
N1B 0.0670(12) 0.0594(11) 0.0495(10) 0.0031(8) -0.0075(9) -0.0011(9)
N2B 0.0235(7) 0.0623(10) 0.0512(9) -0.0049(8) -0.0058(6) -0.0095(7)
N3B 0.0419(9) 0.0712(11) 0.0490(10) 0.0010(8) -0.0002(7) -0.0246(8)
N4B 0.0259(7) 0.0542(9) 0.0327(8) -0.0001(7) -0.0066(6) -0.0084(6)
C1B 0.0645(15) 0.0633(14) 0.0525(13) -0.0018(11) -0.0186(11) 0.0124(11)
C2B 0.0375(10) 0.0674(14) 0.0592(13) -0.0109(11) -0.0153(9) 0.0032(9)
C3B 0.0345(9) 0.0533(11) 0.0351(9) -0.0100(8) -0.0094(7) -0.0045(8)
C4B 0.0350(9) 0.0502(10) 0.0312(9) -0.0060(8) -0.0070(7) -0.0078(8)
C5B 0.0485(11) 0.0581(12) 0.0403(11) -0.0015(9) -0.0051(9) -0.0110(9)
C6B 0.0259(9) 0.0850(15) 0.0586(13) -0.0228(11) 0.0002(8) -0.0163(9)
C7B 0.0424(11) 0.0878(16) 0.0646(14) -0.0126(12) 0.0077(10) -0.0303(11)
C8B 0.0299(9) 0.0548(11) 0.0311(9) -0.0085(8) -0.0027(7) -0.0127(8)
C9B 0.0272(9) 0.0571(11) 0.0315(9) -0.0028(8) -0.0041(7) -0.0109(8)
C10B 0.0318(9) 0.0456(10) 0.0415(10) -0.0023(8) -0.0081(7) -0.0040(7)
C11B 0.0239(8) 0.0472(10) 0.0346(9) 0.0009(7) -0.0026(7) -0.0103(7)
C12B 0.0414(10) 0.0519(11) 0.0468(11) -0.0053(9) -0.0073(8) -0.0109(8)
C13B 0.0564(13) 0.0859(16) 0.0634(15) -0.0305(13) -0.0058(11) -0.0228(12)
C14B 0.0678(15) 0.130(2) 0.0429(13) -0.0197(15) -0.0131(11) -0.0296(16)
C15B 0.0565(13) 0.108(2) 0.0384(12) 0.0171(12) -0.0145(10) -0.0169(13)
C16B 0.0360(10) 0.0592(12) 0.0435(11) 0.0123(9) -0.0042(8) -0.0116(8)
C17B 0.0813(17) 0.0537(14) 0.0860(18) 0.0210(12) -0.0143(14) -0.0062(12)

loop_
_atom_type_symbol
_atom_type_description
_atom_type_scat_dispersion_real
_atom_type_scat_dispersion_imag
_atom_type_scat_source
C C 0.0033 0.0016 'International Tables Vol C Tables 4.2.6.8 and 6.1.1.4'
H H 0.0000 0.0000 'International Tables Vol C Tables 4.2.6.8 and 6.1.1.4'
N N 0.0061 0.0033 'International Tables Vol C Tables 4.2.6.8 and 6.1.1.4'
O O 0.0106 0.0060 'International Tables Vol C Tables 4.2.6.8 and 6.1.1.4'

loop_
_geom_angle_atom_site_label_1
_geom_angle_atom_site_label_2
_geom_angle_atom_site_label_3
_geom_angle
_geom_angle_site_symmetry_1
_geom_angle_site_symmetry_3
_geom_angle_publ_flag
C5A N1A C1A 115.5(2) . . ?
C3A N2A C8A 123.44(15) . . ?
C3A N2A C6A 128.67(17) . . ?
C8A N2A C6A 107.85(16) . . ?
C8A N3A C7A 105.86(18) . . ?
C9A N4A C8A 122.87(15) . . ?
C9A N4A C10A 120.48(14) . . ?
C8A N4A C10A 116.63(15) . . ?
N1A C1A C2A 125.3(2) . . ?
N1A C1A H1A 117.4 . . ?
C2A C1A H1A 117.4 . . ?
C1A C2A C3A 118.6(2) . . ?
C1A C2A H2A 120.7 . . ?
C3A C2A H2A 120.7 . . ?
N2A C3A C4A 118.27(16) . . ?
N2A C3A C2A 124.12(18) . . ?
C4A C3A C2A 117.61(19) . . ?
C5A C4A C3A 118.00(17) . . ?
C5A C4A C9A 120.78(17) . . ?
C3A C4A C9A 121.22(16) . . ?
N1A C5A C4A 124.9(2) . . ?
N1A C5A H5A 117.5 . . ?
C4A C5A H5A 117.5 . . ?
N2A C6A C7A 101.04(17) . . ?
N2A C6A H6AA 111.6 . . ?
C7A C6A H6AA 111.6 . . ?
N2A C6A H6AB 111.6 . . ?
C7A C6A H6AB 111.6 . . ?
H6AA C6A H6AB 109.4 . . ?
N3A C7A C6A 107.71(16) . . ?
N3A C7A H7AA 110.2 . . ?
C6A C7A H7AA 110.2 . . ?
N3A C7A H7AB 110.2 . . ?
C6A C7A H7AB 110.2 . . ?
H7AA C7A H7AB 108.5 . . ?
N3A C8A N2A 117.53(16) . . ?
N3A C8A N4A 124.16(17) . . ?
N2A C8A N4A 118.31(16) . . ?
O1A C9A N4A 120.55(16) . . ?
O1A C9A C4A 123.69(17) . . ?
N4A C9A C4A 115.75(15) . . ?
N4A C10A C11A 113.97(14) . . ?
N4A C10A H10A 108.8 . . ?
C11A C10A H10A 108.8 . . ?
N4A C10A H10B 108.8 . . ?
C11A C10A H10B 108.8 . . ?
H10A C10A H10B 107.7 . . ?
C12A C11A C16A 119.23(16) . . ?
C12A C11A C10A 121.22(16) . . ?
C16A C11A C10A 119.51(15) . . ?
C11A C12A C13A 121.21(19) . . ?
C11A C12A H12A 119.4 . . ?
C13A C12A H12A 119.4 . . ?
C14A C13A C12A 119.7(2) . . ?
C14A C13A H13A 120.2 . . ?
C12A C13A H13A 120.2 . . ?
C13A C14A C15A 120.0(2) . . ?
C13A C14A H14A 120.0 . . ?
C15A C14A H14A 120.0 . . ?
C14A C15A C16A 121.4(2) . . ?
C14A C15A H15A 119.3 . . ?
C16A C15A H15A 119.3 . . ?
C11A C16A C15A 118.48(18) . . ?
C11A C16A C17A 121.55(17) . . ?
C15A C16A C17A 119.97(19) . . ?
C16A C17A H17A 109.5 . . ?
C16A C17A H17B 109.5 . . ?
H17A C17A H17B 109.5 . . ?
C16A C17A H17C 109.5 . . ?
H17A C17A H17C 109.5 . . ?
H17B C17A H17C 109.5 . . ?
C5B N1B C1B 115.20(19) . . ?
C3B N2B C8B 123.46(14) . . ?
C3B N2B C6B 128.93(16) . . ?
C8B N2B C6B 107.33(16) . . ?
C8B N3B C7B 106.19(16) . . ?
C9B N4B C8B 123.38(14) . . ?
C9B N4B C10B 120.37(13) . . ?
C8B N4B C10B 116.20(14) . . ?
N1B C1B C2B 125.83(19) . . ?
N1B C1B H1B 117.1 . . ?
C2B C1B H1B 117.1 . . ?
C1B C2B C3B 117.73(19) . . ?
C1B C2B H2B 121.1 . . ?
C3B C2B H2B 121.1 . . ?
N2B C3B C4B 118.62(15) . . ?
N2B C3B C2B 123.39(17) . . ?
C4B C3B C2B 117.99(18) . . ?
C5B C4B C3B 118.35(16) . . ?
C5B C4B C9B 120.84(16) . . ?
C3B C4B C9B 120.78(16) . . ?
N1B C5B C4B 124.84(19) . . ?
N1B C5B H5B 117.6 . . ?
C4B C5B H5B 117.6 . . ?
N2B C6B C7B 101.60(15) . . ?
N2B C6B H6BA 111.5 . . ?
C7B C6B H6BA 111.5 . . ?
N2B C6B H6BB 111.5 . . ?
C7B C6B H6BB 111.5 . . ?
H6BA C6B H6BB 109.3 . . ?
N3B C7B C6B 107.16(16) . . ?
N3B C7B H7BA 110.3 . . ?
C6B C7B H7BA 110.3 . . ?
N3B C7B H7BB 110.3 . . ?
C6B C7B H7BB 110.3 . . ?
H7BA C7B H7BB 108.5 . . ?
N3B C8B N2B 117.38(15) . . ?
N3B C8B N4B 124.73(16) . . ?
N2B C8B N4B 117.89(16) . . ?
O1B C9B N4B 120.83(15) . . ?
O1B C9B C4B 123.30(17) . . ?
N4B C9B C4B 115.87(14) . . ?
N4B C10B C11B 113.83(14) . . ?
N4B C10B H10C 108.8 . . ?
C11B C10B H10C 108.8 . . ?
N4B C10B H10D 108.8 . . ?
C11B C10B H10D 108.8 . . ?
H10C C10B H10D 107.7 . . ?
C12B C11B C16B 119.44(17) . . ?
C12B C11B C10B 121.12(15) . . ?
C16B C11B C10B 119.38(16) . . ?
C13B C12B C11B 120.98(19) . . ?
C13B C12B H12B 119.5 . . ?
C11B C12B H12B 119.5 . . ?
C14B C13B C12B 119.7(2) . . ?
C14B C13B H13B 120.1 . . ?
C12B C13B H13B 120.1 . . ?
C13B C14B C15B 120.2(2) . . ?
C13B C14B H14B 119.9 . . ?
C15B C14B H14B 119.9 . . ?
C14B C15B C16B 121.5(2) . . ?
C14B C15B H15B 119.2 . . ?
C16B C15B H15B 119.2 . . ?
C15B C16B C11B 118.2(2) . . ?
C15B C16B C17B 120.21(19) . . ?
C11B C16B C17B 121.64(18) . . ?
C16B C17B H17D 109.5 . . ?
C16B C17B H17E 109.5 . . ?
H17D C17B H17E 109.5 . . ?
C16B C17B H17F 109.5 . . ?
H17D C17B H17F 109.5 . . ?
H17E C17B H17F 109.5 . . ?

loop_
_geom_bond_atom_site_label_1
_geom_bond_atom_site_label_2
_geom_bond_distance
_geom_bond_site_symmetry_2
_geom_bond_publ_flag
O1A C9A 1.218(2) . ?
N1A C5A 1.327(3) . ?
N1A C1A 1.334(3) . ?
N2A C3A 1.358(2) . ?
N2A C8A 1.379(2) . ?
N2A C6A 1.466(2) . ?
N3A C8A 1.264(2) . ?
N3A C7A 1.476(3) . ?
N4A C9A 1.385(2) . ?
N4A C8A 1.392(2) . ?
N4A C10A 1.466(2) . ?
C1A C2A 1.366(3) . ?
C1A H1A 0.9300 . ?
C2A C3A 1.399(3) . ?
C2A H2A 0.9300 . ?
C3A C4A 1.396(2) . ?
C4A C5A 1.391(3) . ?
C4A C9A 1.464(3) . ?
C5A H5A 0.9300 . ?
C6A C7A 1.531(4) . ?
C6A H6AA 0.9700 . ?
C6A H6AB 0.9700 . ?
C7A H7AA 0.9700 . ?
C7A H7AB 0.9700 . ?
C10A C11A 1.512(2) . ?
C10A H10A 0.9700 . ?
C10A H10B 0.9700 . ?
C11A C12A 1.382(2) . ?
C11A C16A 1.391(2) . ?
C12A C13A 1.382(3) . ?
C12A H12A 0.9300 . ?
C13A C14A 1.357(3) . ?
C13A H13A 0.9300 . ?
C14A C15A 1.374(3) . ?
C14A H14A 0.9300 . ?
C15A C16A 1.391(3) . ?
C15A H15A 0.9300 . ?
C16A C17A 1.506(3) . ?
C17A H17A 0.9600 . ?
C17A H17B 0.9600 . ?
C17A H17C 0.9600 . ?
O1B C9B 1.219(2) . ?
N1B C5B 1.327(2) . ?
N1B C1B 1.338(3) . ?
N2B C3B 1.360(2) . ?
N2B C8B 1.385(2) . ?
N2B C6B 1.464(2) . ?
N3B C8B 1.262(2) . ?
N3B C7B 1.478(3) . ?
N4B C9B 1.383(2) . ?
N4B C8B 1.389(2) . ?
N4B C10B 1.466(2) . ?
C1B C2B 1.373(3) . ?
C1B H1B 0.9300 . ?
C2B C3B 1.396(3) . ?
C2B H2B 0.9300 . ?
C3B C4B 1.395(2) . ?
C4B C5B 1.385(3) . ?
C4B C9B 1.468(2) . ?
C5B H5B 0.9300 . ?
C6B C7B 1.528(3) . ?
C6B H6BA 0.9700 . ?
C6B H6BB 0.9700 . ?
C7B H7BA 0.9700 . ?
C7B H7BB 0.9700 . ?
C10B C11B 1.508(2) . ?
C10B H10C 0.9700 . ?
C10B H10D 0.9700 . ?
C11B C12B 1.385(2) . ?
C11B C16B 1.396(2) . ?
C12B C13B 1.383(3) . ?
C12B H12B 0.9300 . ?
C13B C14B 1.356(4) . ?
C13B H13B 0.9300 . ?
C14B C15B 1.375(4) . ?
C14B H14B 0.9300 . ?
C15B C16B 1.390(3) . ?
C15B H15B 0.9300 . ?
C16B C17B 1.501(3) . ?
C17B H17D 0.9600 . ?
C17B H17E 0.9600 . ?
C17B H17F 0.9600 . ?

loop_
_geom_torsion_atom_site_label_1
_geom_torsion_atom_site_label_2
_geom_torsion_atom_site_label_3
_geom_torsion_atom_site_label_4
_geom_torsion
_geom_torsion_site_symmetry_1
_geom_torsion_site_symmetry_2
_geom_torsion_site_symmetry_3
_geom_torsion_site_symmetry_4
_geom_torsion_publ_flag
C5A N1A C1A C2A -0.6(3) . . . . ?
N1A C1A C2A C3A 0.9(3) . . . . ?
C8A N2A C3A C4A -1.9(2) . . . . ?
C6A N2A C3A C4A -179.48(17) . . . . ?
C8A N2A C3A C2A 178.58(17) . . . . ?
C6A N2A C3A C2A 1.0(3) . . . . ?
C1A C2A C3A N2A 179.66(18) . . . . ?
C1A C2A C3A C4A 0.1(3) . . . . ?
N2A C3A C4A C5A 179.17(16) . . . . ?
C2A C3A C4A C5A -1.3(2) . . . . ?
N2A C3A C4A C9A -1.7(2) . . . . ?
C2A C3A C4A C9A 177.81(16) . . . . ?
C1A N1A C5A C4A -0.7(3) . . . . ?
C3A C4A C5A N1A 1.6(3) . . . . ?
C9A C4A C5A N1A -177.44(18) . . . . ?
C3A N2A C6A C7A 176.98(18) . . . . ?
C8A N2A C6A C7A -0.90(19) . . . . ?
C8A N3A C7A C6A -0.2(2) . . . . ?
N2A C6A C7A N3A 0.7(2) . . . . ?
C7A N3A C8A N2A -0.4(2) . . . . ?
C7A N3A C8A N4A 178.69(16) . . . . ?
C3A N2A C8A N3A -177.09(16) . . . . ?
C6A N2A C8A N3A 0.9(2) . . . . ?
C3A N2A C8A N4A 3.7(2) . . . . ?
C6A N2A C8A N4A -178.26(14) . . . . ?
C9A N4A C8A N3A 179.01(16) . . . . ?
C10A N4A C8A N3A -2.8(2) . . . . ?
C9A N4A C8A N2A -1.9(2) . . . . ?
C10A N4A C8A N2A 176.30(14) . . . . ?
C8A N4A C9A O1A 177.32(15) . . . . ?
C10A N4A C9A O1A -0.8(2) . . . . ?
C8A N4A C9A C4A -1.5(2) . . . . ?
C10A N4A C9A C4A -179.59(14) . . . . ?
C5A C4A C9A O1A 3.6(3) . . . . ?
C3A C4A C9A O1A -175.43(16) . . . . ?
C5A C4A C9A N4A -177.60(16) . . . . ?
C3A C4A C9A N4A 3.3(2) . . . . ?
C9A N4A C10A C11A 97.67(18) . . . . ?
C8A N4A C10A C11A -80.54(18) . . . . ?
N4A C10A C11A C12A -21.0(2) . . . . ?
N4A C10A C11A C16A 161.23(15) . . . . ?
C16A C11A C12A C13A 0.4(3) . . . . ?
C10A C11A C12A C13A -177.35(18) . . . . ?
C11A C12A C13A C14A 0.0(3) . . . . ?
C12A C13A C14A C15A -0.2(4) . . . . ?
C13A C14A C15A C16A 0.0(3) . . . . ?
C12A C11A C16A C15A -0.6(3) . . . . ?
C10A C11A C16A C15A 177.16(16) . . . . ?
C12A C11A C16A C17A 179.77(18) . . . . ?
C10A C11A C16A C17A -2.5(3) . . . . ?
C14A C15A C16A C11A 0.4(3) . . . . ?
C14A C15A C16A C17A -179.9(2) . . . . ?
C5B N1B C1B C2B -1.6(3) . . . . ?
N1B C1B C2B C3B 0.1(3) . . . . ?
C8B N2B C3B C4B -0.2(3) . . . . ?
C6B N2B C3B C4B -173.31(17) . . . . ?
C8B N2B C3B C2B -179.96(17) . . . . ?
C6B N2B C3B C2B 6.9(3) . . . . ?
C1B C2B C3B N2B -178.29(18) . . . . ?
C1B C2B C3B C4B 1.9(3) . . . . ?
N2B C3B C4B C5B 177.91(16) . . . . ?
C2B C3B C4B C5B -2.3(3) . . . . ?
N2B C3B C4B C9B -0.3(2) . . . . ?
C2B C3B C4B C9B 179.53(16) . . . . ?
C1B N1B C5B C4B 1.2(3) . . . . ?
C3B C4B C5B N1B 0.7(3) . . . . ?
C9B C4B C5B N1B 178.93(18) . . . . ?
C3B N2B C6B C7B 179.61(18) . . . . ?
C8B N2B C6B C7B 5.6(2) . . . . ?
C8B N3B C7B C6B 3.1(2) . . . . ?
N2B C6B C7B N3B -5.3(2) . . . . ?
C7B N3B C8B N2B 0.7(2) . . . . ?
C7B N3B C8B N4B -178.59(17) . . . . ?
C3B N2B C8B N3B -178.79(17) . . . . ?
C6B N2B C8B N3B -4.4(2) . . . . ?
C3B N2B C8B N4B 0.5(2) . . . . ?
C6B N2B C8B N4B 174.97(14) . . . . ?
C9B N4B C8B N3B 178.79(17) . . . . ?
C10B N4B C8B N3B 1.5(2) . . . . ?
C9B N4B C8B N2B -0.5(2) . . . . ?
C10B N4B C8B N2B -177.82(14) . . . . ?
C8B N4B C9B O1B -179.70(16) . . . . ?
C10B N4B C9B O1B -2.5(2) . . . . ?
C8B N4B C9B C4B 0.1(2) . . . . ?
C10B N4B C9B C4B 177.29(14) . . . . ?
C5B C4B C9B O1B 1.9(3) . . . . ?
C3B C4B C9B O1B -179.90(17) . . . . ?
C5B C4B C9B N4B -177.83(16) . . . . ?
C3B C4B C9B N4B 0.3(2) . . . . ?
C9B N4B C10B C11B -92.45(18) . . . . ?
C8B N4B C10B C11B 84.96(18) . . . . ?
N4B C10B C11B C12B 23.1(2) . . . . ?
N4B C10B C11B C16B -159.71(15) . . . . ?
C16B C11B C12B C13B -0.8(3) . . . . ?
C10B C11B C12B C13B 176.38(17) . . . . ?
C11B C12B C13B C14B -0.4(3) . . . . ?
C12B C13B C14B C15B 1.0(4) . . . . ?
C13B C14B C15B C16B -0.4(4) . . . . ?
C14B C15B C16B C11B -0.8(3) . . . . ?
C14B C15B C16B C17B -180.0(2) . . . . ?
C12B C11B C16B C15B 1.4(3) . . . . ?
C10B C11B C16B C15B -175.88(16) . . . . ?
C12B C11B C16B C17B -179.42(18) . . . . ?
C10B C11B C16B C17B 3.3(3) . . . . ?
